data_1528444
loop_
_publ_author_name
'Donohue, P.C.'
'Young, H.S.'

_publ_section_title
;
 Synthesis, structure, and superconductivity of new high pressure phases
 in the systems ge - p and ge - as
;
_journal_name_full 'Journal of Solid State Chemistry'
_journal_page_first 143
_journal_page_last 149
_journal_volume 1
_journal_year 1970
_chemical_formula_sum 'As Ge'
_chemical_name_systematic 'Ge As'
_space_group_IT_number 107
_symmetry_space_group_name_Hall 'I 4 -2'
_symmetry_space_group_name_H-M 'I 4 m m'
_cell_angle_alpha 90
_cell_angle_beta 90
_cell_angle_gamma 90
_cell_formula_units_Z 2
_cell_length_a 3.715
_cell_length_b 3.715
_cell_length_c 5.832
_cell_volume 80.489
_citation_journal_id_ASTM JSSCBI
_cod_data_source_file Donohue_JSSCBI_1970_461.cif
_cod_data_source_block As1Ge1
_cod_original_cell_volume 80.48874
_cod_original_formula_sum 'As1 Ge1'
_cod_database_code 1528444

loop_
_symmetry_equiv_pos_as_xyz
x,y,z
-y,x,z
-x,-y,z
y,-x,z
-x,y,z
-y,-x,z
x,-y,z
y,x,z
x+1/2,y+1/2,z+1/2
-y+1/2,x+1/2,z+1/2
-x+1/2,-y+1/2,z+1/2
y+1/2,-x+1/2,z+1/2
-x+1/2,y+1/2,z+1/2
-y+1/2,-x+1/2,z+1/2
x+1/2,-y+1/2,z+1/2
y+1/2,x+1/2,z+1/2

loop_
_atom_site_label
_atom_site_type_symbol
_atom_site_fract_x
_atom_site_fract_y
_atom_site_fract_z
_atom_site_occupancy
_atom_site_U_iso_or_equiv
As1 As 0 0 0.414 1 0.0
Ge1 Ge 0 0 0 1 0.0
